data_7214579
loop_
_publ_author_name
'Chandrasekhar, Vadapalli'
'Sahoo, Dipankar'
'Metre, Ramesh K.'

_publ_section_title
;
 Isomorphic Co(ii) and Zn(ii) phosphonates: co-crystal formation of
 [{M2(\h1-DMPzH)4(Cl3CPO3)2}{M(\h1-DMPzH)2Cl2}2](toluene)2 (M = Co(ii) and
 Zn(ii))
;
_journal_issue 37
_journal_name_full CrystEngComm
_journal_page_first 7419
_journal_paper_doi 10.1039/c3ce40997j
_journal_volume 15
_journal_year 2013
_chemical_formula_moiety 'C12 H16 Cl8 N4 O6 P2 Zn2, 2(C6 H16 N)'
_chemical_formula_sum 'C24 H48 Cl8 N6 O6 P2 Zn2'
_chemical_formula_weight 993.00
_chemical_name_systematic
; 
 ? 
;
_space_group_IT_number 2
_symmetry_cell_setting triclinic
_symmetry_space_group_name_Hall '-P 1'
_symmetry_space_group_name_H-M 'P -1'
_atom_sites_solution_hydrogens geom
_atom_sites_solution_primary direct
_atom_sites_solution_secondary difmap
_audit_creation_method SHELXL-97
_cell_angle_alpha 87.780(5)
_cell_angle_beta 70.635(5)
_cell_angle_gamma 71.328(5)
_cell_formula_units_Z 2
_cell_length_a 12.267(5)
_cell_length_b 13.569(5)
_cell_length_c 14.029(5)
_cell_measurement_reflns_used 9439
_cell_measurement_temperature 100(2)
_cell_measurement_theta_max 28.30
_cell_measurement_theta_min 2.30
_cell_volume 2081.1(14)
_computing_cell_refinement 'Bruker SAINT'
_computing_data_collection 'Bruker APEX2'
_computing_data_reduction 'Bruker SAINT'
_computing_molecular_graphics 'Bruker SHELXTL'
_computing_publication_material 'Bruker SHELXTL'
_computing_structure_refinement 'SHELXL-97 (Sheldrick, 2008)'
_computing_structure_solution 'SHELXS-97 (Sheldrick, 2008)'
_diffrn_ambient_temperature 100(2)
_diffrn_measured_fraction_theta_full 0.990
_diffrn_measured_fraction_theta_max 0.990
_diffrn_measurement_device_type 'Bruker APEX-II CCD'
_diffrn_measurement_method '\f and \w scans'
_diffrn_radiation_monochromator graphite
_diffrn_radiation_source 'fine-focus sealed tube'
_diffrn_radiation_type MoK\a
_diffrn_radiation_wavelength 0.71069
_diffrn_reflns_av_R_equivalents 0.0202
_diffrn_reflns_av_sigmaI/netI 0.0319
_diffrn_reflns_limit_h_max 13
_diffrn_reflns_limit_h_min -14
_diffrn_reflns_limit_k_max 12
_diffrn_reflns_limit_k_min -16
_diffrn_reflns_limit_l_max 16
_diffrn_reflns_limit_l_min -16
_diffrn_reflns_number 14145
_diffrn_reflns_theta_full 25.03
_diffrn_reflns_theta_max 25.03
_diffrn_reflns_theta_min 4.09
_exptl_absorpt_coefficient_mu 1.786
_exptl_absorpt_correction_T_max 0.870
_exptl_absorpt_correction_T_min 0.861
_exptl_absorpt_correction_type empirical
_exptl_absorpt_process_details sadabs
_exptl_crystal_colour colorless
_exptl_crystal_density_diffrn 1.585
_exptl_crystal_density_method 'not measured'
_exptl_crystal_description block
_exptl_crystal_F_000 1016
_exptl_crystal_size_max 0.084
_exptl_crystal_size_mid 0.082
_exptl_crystal_size_min 0.078
_refine_diff_density_max 0.418
_refine_diff_density_min -0.309
_refine_diff_density_rms 0.070
_refine_ls_extinction_method none
_refine_ls_goodness_of_fit_ref 1.058
_refine_ls_hydrogen_treatment mixed
_refine_ls_matrix_type full
_refine_ls_number_parameters 449
_refine_ls_number_reflns 7279
_refine_ls_number_restraints 0
_refine_ls_restrained_S_all 1.058
_refine_ls_R_factor_all 0.0325
_refine_ls_R_factor_gt 0.0262
_refine_ls_shift/su_max 0.000
_refine_ls_shift/su_mean 0.000
_refine_ls_structure_factor_coef Fsqd
_refine_ls_weighting_details 'calc w=1/[\s^2^(Fo^2^)+(0.0283P)^2^+1.2200P] where P=(Fo^2^+2Fc^2^)/3'
_refine_ls_weighting_scheme calc
_refine_ls_wR_factor_gt 0.0620
_refine_ls_wR_factor_ref 0.0646
_reflns_number_gt 6408
_reflns_number_total 7279
_reflns_threshold_expression >2sigma(I)
_cod_data_source_file c3ce40997j.txt
_cod_data_source_block 4
_cod_depositor_comments
;
The following automatic conversions were performed:

'_symmetry_cell_setting' value 'Triclinic' changed to 'triclinic'
according to
/usr/data/users/saulius/automatic-downloads/retrospective/RSC/lib/dictionaries/cif_core.dic
dictionary named 'cif_core.dic' version 2.4.2 from 2011-04-26.

Automatic conversion script
Id: cif_fix_values 2281 2013-09-26 08:29:07Z andrius 
;
_cod_original_sg_symbol_H-M P-1
_cod_database_code 7214579

loop_
_symmetry_equiv_pos_as_xyz
'x, y, z'
'-x, -y, -z'

loop_
_atom_site_label
_atom_site_type_symbol
_atom_site_fract_x
_atom_site_fract_y
_atom_site_fract_z
_atom_site_U_iso_or_equiv
_atom_site_adp_type
_atom_site_occupancy
_atom_site_symmetry_multiplicity
_atom_site_calc_flag
_atom_site_refinement_flags
Zn1 Zn 0.34380(2) 0.452053(19) 0.480242(18) 0.01318(7) Uani 1 1 d .
Zn2 Zn 0.65309(2) 0.856253(19) 0.008567(18) 0.01270(7) Uani 1 1 d .
Cl1 Cl 0.20670(5) 0.37197(4) 0.55612(4) 0.01843(12) Uani 1 1 d .
Cl2 Cl 0.26995(6) 0.80577(5) 0.46665(5) 0.02569(14) Uani 1 1 d .
Cl3 Cl 0.32753(6) 0.87006(4) 0.63352(5) 0.02456(14) Uani 1 1 d .
Cl4 Cl 0.11953(5) 0.80101(5) 0.67451(5) 0.02686(14) Uani 1 1 d .
Cl5 Cl 0.78334(5) 0.69799(4) -0.05958(4) 0.02046(13) Uani 1 1 d .
Cl6 Cl 0.75976(5) 1.12879(4) 0.00088(4) 0.02197(13) Uani 1 1 d .
Cl7 Cl 0.90104(5) 1.04218(5) -0.20506(5) 0.02460(14) Uani 1 1 d .
Cl8 Cl 0.72337(6) 1.24914(4) -0.16686(5) 0.02308(13) Uani 1 1 d .
P1 P 0.36656(5) 0.64275(4) 0.59493(4) 0.01349(12) Uani 1 1 d .
P2 P 0.63644(5) 1.06298(4) -0.12419(4) 0.01258(12) Uani 1 1 d .
O1 O 0.30359(15) 0.58038(12) 0.55899(12) 0.0212(4) Uani 1 1 d .
O2 O 0.35598(14) 0.63182(12) 0.70489(11) 0.0170(3) Uani 1 1 d .
O3 O 0.49292(14) 0.63504(12) 0.52470(11) 0.0181(3) Uani 1 1 d .
O4 O 0.68216(14) 0.95554(11) -0.09012(11) 0.0170(3) Uani 1 1 d .
O5 O 0.51836(14) 1.13525(12) -0.05143(11) 0.0173(3) Uani 1 1 d .
O6 O 0.63944(14) 1.06164(11) -0.23306(11) 0.0155(3) Uani 1 1 d .
N1 N 0.34148(17) 0.47783(14) 0.33823(14) 0.0156(4) Uani 1 1 d .
N2 N 0.43389(17) 0.41995(14) 0.25567(13) 0.0152(4) Uani 1 1 d .
H2 H 0.5035 0.3795 0.2568 0.018 Uiso 1 1 calc R
N3 N 0.24375(18) 0.49730(15) 0.80591(14) 0.0162(4) Uani 1 1 d .
H3T H 0.284(2) 0.537(2) 0.7647(19) 0.019 Uiso 1 1 calc .
N4 N 0.68271(17) 0.88269(14) 0.13701(14) 0.0160(4) Uani 1 1 d .
N5 N 0.59721(18) 0.88183(14) 0.22894(13) 0.0156(4) Uani 1 1 d .
H5 H 0.5228 0.8869 0.2377 0.019 Uiso 1 1 calc R
N6 N 0.73228(17) 0.87611(15) 0.65528(14) 0.0161(4) Uani 1 1 d .
H6T H 0.705(2) 0.940(2) 0.6898(19) 0.019 Uiso 1 1 calc .
C1 C 0.2717(2) 0.77977(17) 0.59125(17) 0.0165(5) Uani 1 1 d .
C2 C 0.2486(2) 0.52840(17) 0.30588(17) 0.0177(5) Uani 1 1 d .
C3 C 0.2831(2) 0.50336(17) 0.20178(17) 0.0181(5) Uani 1 1 d .
H3 H 0.2356 0.5281 0.1608 0.022 Uiso 1 1 calc R
C4 C 0.4008(2) 0.43498(17) 0.17207(17) 0.0168(5) Uani 1 1 d .
C5 C 0.1305(2) 0.5969(2) 0.37747(19) 0.0262(6) Uani 1 1 d .
H5A H 0.0742 0.5584 0.3997 0.039 Uiso 1 1 calc R
H5B H 0.0971 0.6560 0.3439 0.039 Uiso 1 1 calc R
H5C H 0.1440 0.6204 0.4349 0.039 Uiso 1 1 calc R
C6 C 0.4864(2) 0.38033(18) 0.07160(17) 0.0223(5) Uani 1 1 d .
H6A H 0.5612 0.3359 0.0791 0.033 Uiso 1 1 calc R
H6B H 0.5035 0.4310 0.0243 0.033 Uiso 1 1 calc R
H6C H 0.4495 0.3390 0.0469 0.033 Uiso 1 1 calc R
C7 C 0.3214(2) 0.38557(17) 0.77241(18) 0.0195(5) Uani 1 1 d .
H7A H 0.3111 0.3659 0.7110 0.023 Uiso 1 1 calc R
H7B H 0.2930 0.3414 0.8243 0.023 Uiso 1 1 calc R
C8 C 0.4554(2) 0.3661(2) 0.7526(2) 0.0297(6) Uani 1 1 d .
H8A H 0.4830 0.4127 0.7046 0.045 Uiso 1 1 calc R
H8B H 0.5010 0.2953 0.7259 0.045 Uiso 1 1 calc R
H8C H 0.4675 0.3779 0.8149 0.045 Uiso 1 1 calc R
C9 C 0.2332(2) 0.52493(18) 0.91214(17) 0.0219(5) Uani 1 1 d .
H9A H 0.3145 0.5083 0.9160 0.026 Uiso 1 1 calc R
H9B H 0.1922 0.4825 0.9581 0.026 Uiso 1 1 calc R
C10 C 0.1639(3) 0.63842(19) 0.94628(19) 0.0286(6) Uani 1 1 d .
H10A H 0.1954 0.6810 0.8953 0.043 Uiso 1 1 calc R
H10B H 0.1733 0.6545 1.0086 0.043 Uiso 1 1 calc R
H10C H 0.0788 0.6521 0.9567 0.043 Uiso 1 1 calc R
C11 C 0.1221(2) 0.52179(18) 0.79083(18) 0.0209(5) Uani 1 1 d .
H11A H 0.1357 0.5161 0.7188 0.025 Uiso 1 1 calc R
H11B H 0.0737 0.5935 0.8160 0.025 Uiso 1 1 calc R
C12 C 0.0499(2) 0.4513(2) 0.8431(2) 0.0305(6) Uani 1 1 d .
H12A H 0.0890 0.3825 0.8094 0.046 Uiso 1 1 calc R
H12B H -0.0315 0.4786 0.8407 0.046 Uiso 1 1 calc R
H12C H 0.0466 0.4481 0.9125 0.046 Uiso 1 1 calc R
C13 C 0.7548(2) 1.12200(17) -0.12383(17) 0.0155(5) Uani 1 1 d .
C14 C 0.7858(2) 0.87266(17) 0.15544(17) 0.0181(5) Uani 1 1 d .
C15 C 0.7659(2) 0.86579(18) 0.25906(18) 0.0211(5) Uani 1 1 d .
H15 H 0.8227 0.8585 0.2915 0.025 Uiso 1 1 calc R
C16 C 0.6450(2) 0.87201(17) 0.30372(17) 0.0174(5) Uani 1 1 d .
C17 C 0.9005(2) 0.8702(2) 0.0720(2) 0.0280(6) Uani 1 1 d .
H17A H 0.8925 0.8587 0.0079 0.042 Uiso 1 1 calc R
H17B H 0.9681 0.8148 0.0799 0.042 Uiso 1 1 calc R
H17C H 0.9145 0.9356 0.0745 0.042 Uiso 1 1 calc R
C18 C 0.5682(2) 0.8685(2) 0.41017(17) 0.0239(6) Uani 1 1 d .
H18A H 0.4851 0.8825 0.4138 0.036 Uiso 1 1 calc R
H18B H 0.5722 0.9201 0.4526 0.036 Uiso 1 1 calc R
H18C H 0.5978 0.8006 0.4328 0.036 Uiso 1 1 calc R
C19 C 0.6212(2) 0.84493(18) 0.66944(17) 0.0187(5) Uani 1 1 d .
H19A H 0.6464 0.7782 0.6320 0.022 Uiso 1 1 calc R
H19B H 0.5671 0.8959 0.6408 0.022 Uiso 1 1 calc R
C20 C 0.5515(2) 0.83638(19) 0.77824(17) 0.0217(5) Uani 1 1 d .
H20A H 0.6018 0.7813 0.8054 0.033 Uiso 1 1 calc R
H20B H 0.4789 0.8213 0.7822 0.033 Uiso 1 1 calc R
H20C H 0.5294 0.9011 0.8166 0.033 Uiso 1 1 calc R
C21 C 0.7877(2) 0.89193(18) 0.54524(17) 0.0196(5) Uani 1 1 d .
H21A H 0.7276 0.9463 0.5251 0.024 Uiso 1 1 calc R
H21B H 0.8070 0.8281 0.5051 0.024 Uiso 1 1 calc R
C22 C 0.9024(2) 0.9215(2) 0.52165(19) 0.0272(6) Uani 1 1 d .
H22A H 0.8878 0.9778 0.5685 0.041 Uiso 1 1 calc R
H22B H 0.9243 0.9430 0.4539 0.041 Uiso 1 1 calc R
H22C H 0.9679 0.8624 0.5276 0.041 Uiso 1 1 calc R
C23 C 0.8227(2) 0.80378(17) 0.69893(17) 0.0191(5) Uani 1 1 d .
H23A H 0.8877 0.8325 0.6920 0.023 Uiso 1 1 calc R
H23B H 0.7818 0.8013 0.7707 0.023 Uiso 1 1 calc R
C24 C 0.8789(2) 0.69390(18) 0.65007(19) 0.0253(6) Uani 1 1 d .
H24A H 0.8156 0.6640 0.6577 0.038 Uiso 1 1 calc R
H24B H 0.9346 0.6527 0.6821 0.038 Uiso 1 1 calc R
H24C H 0.9222 0.6950 0.5793 0.038 Uiso 1 1 calc R

loop_
_atom_site_aniso_label
_atom_site_aniso_U_11
_atom_site_aniso_U_22
_atom_site_aniso_U_33
_atom_site_aniso_U_23
_atom_site_aniso_U_13
_atom_site_aniso_U_12
Zn1 0.01262(14) 0.01290(14) 0.01427(13) -0.00051(10) -0.00466(10) -0.00418(10)
Zn2 0.01393(14) 0.01208(13) 0.01236(13) 0.00104(9) -0.00524(10) -0.00375(10)
Cl1 0.0183(3) 0.0212(3) 0.0186(3) 0.0000(2) -0.0052(2) -0.0109(2)
Cl2 0.0293(4) 0.0248(3) 0.0256(3) 0.0060(2) -0.0167(3) -0.0051(3)
Cl3 0.0316(4) 0.0175(3) 0.0289(3) -0.0008(2) -0.0114(3) -0.0122(2)
Cl4 0.0130(3) 0.0245(3) 0.0354(4) -0.0013(3) -0.0037(3) -0.0003(2)
Cl5 0.0240(3) 0.0133(3) 0.0186(3) 0.0004(2) -0.0060(2) 0.0001(2)
Cl6 0.0260(3) 0.0226(3) 0.0227(3) -0.0013(2) -0.0135(3) -0.0092(2)
Cl7 0.0142(3) 0.0257(3) 0.0301(3) -0.0060(2) -0.0026(2) -0.0057(2)
Cl8 0.0271(3) 0.0158(3) 0.0297(3) 0.0059(2) -0.0102(3) -0.0112(2)
P1 0.0118(3) 0.0108(3) 0.0173(3) 0.0008(2) -0.0051(2) -0.0028(2)
P2 0.0137(3) 0.0118(3) 0.0138(3) 0.0006(2) -0.0051(2) -0.0057(2)
O1 0.0188(9) 0.0162(8) 0.0279(9) -0.0047(7) -0.0065(7) -0.0053(7)
O2 0.0128(8) 0.0179(8) 0.0186(8) 0.0031(6) -0.0042(7) -0.0043(6)
O3 0.0134(8) 0.0184(8) 0.0194(8) 0.0034(6) -0.0046(7) -0.0023(6)
O4 0.0224(9) 0.0142(8) 0.0171(8) 0.0039(6) -0.0077(7) -0.0085(7)
O5 0.0146(9) 0.0188(8) 0.0184(8) -0.0034(6) -0.0039(7) -0.0066(6)
O6 0.0162(9) 0.0158(8) 0.0160(8) 0.0007(6) -0.0068(7) -0.0056(6)
N1 0.0153(10) 0.0151(10) 0.0167(10) 0.0015(7) -0.0053(8) -0.0058(8)
N2 0.0167(10) 0.0134(9) 0.0148(10) -0.0001(7) -0.0043(8) -0.0047(8)
N3 0.0166(11) 0.0161(10) 0.0157(10) 0.0001(8) -0.0054(8) -0.0047(8)
N4 0.0179(11) 0.0150(10) 0.0156(10) 0.0007(7) -0.0071(8) -0.0041(8)
N5 0.0193(11) 0.0143(10) 0.0137(10) 0.0014(7) -0.0067(8) -0.0047(8)
N6 0.0163(10) 0.0179(10) 0.0151(10) 0.0014(8) -0.0052(8) -0.0070(8)
C1 0.0135(12) 0.0169(12) 0.0196(12) -0.0005(9) -0.0067(10) -0.0045(9)
C2 0.0160(12) 0.0160(12) 0.0234(13) 0.0033(9) -0.0077(10) -0.0071(9)
C3 0.0195(13) 0.0177(12) 0.0215(12) 0.0067(9) -0.0120(10) -0.0074(9)
C4 0.0232(13) 0.0153(12) 0.0173(12) 0.0036(9) -0.0092(10) -0.0111(10)
C5 0.0194(14) 0.0273(14) 0.0282(14) 0.0012(11) -0.0086(11) -0.0021(11)
C6 0.0264(14) 0.0223(13) 0.0186(12) 0.0004(10) -0.0066(11) -0.0092(10)
C7 0.0234(13) 0.0127(12) 0.0228(13) 0.0008(9) -0.0083(10) -0.0058(10)
C8 0.0232(14) 0.0195(13) 0.0446(17) -0.0030(11) -0.0111(12) -0.0043(10)
C9 0.0294(15) 0.0223(13) 0.0162(12) 0.0010(9) -0.0082(10) -0.0106(11)
C10 0.0388(17) 0.0234(14) 0.0209(13) -0.0036(10) -0.0051(12) -0.0110(12)
C11 0.0175(13) 0.0217(13) 0.0216(13) -0.0033(10) -0.0058(10) -0.0039(10)
C12 0.0206(14) 0.0331(15) 0.0371(16) -0.0019(12) -0.0046(12) -0.0127(11)
C13 0.0153(12) 0.0134(11) 0.0178(12) -0.0004(9) -0.0056(9) -0.0046(9)
C14 0.0176(13) 0.0154(12) 0.0214(12) -0.0016(9) -0.0077(10) -0.0040(9)
C15 0.0218(14) 0.0206(12) 0.0255(13) -0.0006(10) -0.0159(11) -0.0043(10)
C16 0.0220(13) 0.0143(11) 0.0188(12) -0.0010(9) -0.0132(10) -0.0029(9)
C17 0.0211(14) 0.0312(15) 0.0331(15) -0.0001(11) -0.0111(12) -0.0082(11)
C18 0.0280(15) 0.0261(14) 0.0172(12) 0.0002(10) -0.0111(11) -0.0044(11)
C19 0.0195(13) 0.0197(12) 0.0204(12) 0.0008(9) -0.0095(10) -0.0080(10)
C20 0.0234(14) 0.0227(13) 0.0218(13) 0.0018(10) -0.0057(11) -0.0130(10)
C21 0.0237(14) 0.0197(12) 0.0159(12) 0.0034(9) -0.0079(10) -0.0066(10)
C22 0.0249(15) 0.0282(14) 0.0274(14) 0.0076(11) -0.0076(11) -0.0091(11)
C23 0.0222(13) 0.0190(12) 0.0171(12) 0.0015(9) -0.0100(10) -0.0044(10)
C24 0.0302(15) 0.0197(13) 0.0265(14) 0.0007(10) -0.0146(12) -0.0034(11)

loop_
_atom_type_symbol
_atom_type_description
_atom_type_scat_dispersion_real
_atom_type_scat_dispersion_imag
_atom_type_scat_source
C C 0.0033 0.0016 'International Tables Vol C Tables 4.2.6.8 and 6.1.1.4'
H H 0.0000 0.0000 'International Tables Vol C Tables 4.2.6.8 and 6.1.1.4'
N N 0.0061 0.0033 'International Tables Vol C Tables 4.2.6.8 and 6.1.1.4'
O O 0.0106 0.0060 'International Tables Vol C Tables 4.2.6.8 and 6.1.1.4'
P P 0.1023 0.0942 'International Tables Vol C Tables 4.2.6.8 and 6.1.1.4'
Cl Cl 0.1484 0.1585 'International Tables Vol C Tables 4.2.6.8 and 6.1.1.4'
Zn Zn 0.2839 1.4301 'International Tables Vol C Tables 4.2.6.8 and 6.1.1.4'

loop_
_geom_angle_atom_site_label_1
_geom_angle_atom_site_label_2
_geom_angle_atom_site_label_3
_geom_angle
_geom_angle_site_symmetry_1
_geom_angle_site_symmetry_3
O1 Zn1 O3 107.42(7) . 2_666
O1 Zn1 N1 111.89(7) . .
O3 Zn1 N1 109.72(7) 2_666 .
O1 Zn1 Cl1 109.08(6) . .
O3 Zn1 Cl1 110.28(6) 2_666 .
N1 Zn1 Cl1 108.45(6) . .
O4 Zn2 O5 109.62(7) . 2_675
O4 Zn2 N4 113.75(7) . .
O5 Zn2 N4 105.23(7) 2_675 .
O4 Zn2 Cl5 108.07(5) . .
O5 Zn2 Cl5 113.52(5) 2_675 .
N4 Zn2 Cl5 106.72(6) . .
O3 P1 O1 115.46(10) . .
O3 P1 O2 114.37(9) . .
O1 P1 O2 113.30(10) . .
O3 P1 C1 104.51(10) . .
O1 P1 C1 102.75(10) . .
O2 P1 C1 104.60(9) . .
O4 P2 O5 115.51(9) . .
O4 P2 O6 113.09(8) . .
O5 P2 O6 113.72(9) . .
O4 P2 C13 103.11(10) . .
O5 P2 C13 104.47(10) . .
O6 P2 C13 105.34(9) . .
P1 O1 Zn1 139.51(10) . .
P1 O3 Zn1 132.73(10) . 2_666
P2 O4 Zn2 147.73(10) . .
P2 O5 Zn2 134.94(10) . 2_675
C2 N1 N2 106.45(18) . .
C2 N1 Zn1 130.12(16) . .
N2 N1 Zn1 121.48(14) . .
C4 N2 N1 110.78(18) . .
C7 N3 C9 111.23(18) . .
C7 N3 C11 111.44(17) . .
C9 N3 C11 113.46(18) . .
C14 N4 N5 106.07(18) . .
C14 N4 Zn2 131.44(16) . .
N5 N4 Zn2 119.54(14) . .
C16 N5 N4 111.0(2) . .
C19 N6 C21 109.10(17) . .
C19 N6 C23 113.89(18) . .
C21 N6 C23 113.52(18) . .
Cl2 C1 Cl4 109.29(12) . .
Cl2 C1 Cl3 108.88(13) . .
Cl4 C1 Cl3 107.25(12) . .
Cl2 C1 P1 110.84(12) . .
Cl4 C1 P1 109.31(12) . .
Cl3 C1 P1 111.19(12) . .
N1 C2 C3 109.3(2) . .
N1 C2 C5 120.9(2) . .
C3 C2 C5 129.8(2) . .
C4 C3 C2 106.6(2) . .
N2 C4 C3 106.82(19) . .
N2 C4 C6 121.1(2) . .
C3 C4 C6 132.1(2) . .
N3 C7 C8 113.28(19) . .
N3 C9 C10 113.14(19) . .
N3 C11 C12 114.0(2) . .
Cl8 C13 Cl6 108.90(12) . .
Cl8 C13 Cl7 108.67(12) . .
Cl6 C13 Cl7 108.61(12) . .
Cl8 C13 P2 111.46(12) . .
Cl6 C13 P2 109.79(12) . .
Cl7 C13 P2 109.36(12) . .
N4 C14 C15 109.8(2) . .
N4 C14 C17 121.4(2) . .
C15 C14 C17 128.8(2) . .
C16 C15 C14 106.3(2) . .
N5 C16 C15 106.8(2) . .
N5 C16 C18 120.2(2) . .
C15 C16 C18 133.0(2) . .
N6 C19 C20 113.81(18) . .
N6 C21 C22 113.69(19) . .
C24 C23 N6 114.40(19) . .

loop_
_geom_bond_atom_site_label_1
_geom_bond_atom_site_label_2
_geom_bond_distance
_geom_bond_site_symmetry_2
Zn1 O1 1.9323(16) .
Zn1 O3 1.9525(17) 2_666
Zn1 N1 2.017(2) .
Zn1 Cl1 2.2440(9) .
Zn2 O4 1.9221(16) .
Zn2 O5 1.9519(18) 2_675
Zn2 N4 2.0188(19) .
Zn2 Cl5 2.2422(9) .
Cl2 C1 1.776(2) .
Cl3 C1 1.785(2) .
Cl4 C1 1.779(2) .
Cl6 C13 1.777(2) .
Cl7 C13 1.785(2) .
Cl8 C13 1.771(2) .
P1 O3 1.5085(18) .
P1 O1 1.5089(17) .
P1 O2 1.5102(17) .
P1 C1 1.860(2) .
P2 O4 1.5062(16) .
P2 O5 1.5130(16) .
P2 O6 1.5162(16) .
P2 C13 1.871(2) .
O3 Zn1 1.9525(17) 2_666
O5 Zn2 1.9518(18) 2_675
N1 C2 1.339(3) .
N1 N2 1.369(3) .
N2 C4 1.351(3) .
N3 C7 1.503(3) .
N3 C9 1.504(3) .
N3 C11 1.506(3) .
N4 C14 1.338(3) .
N4 N5 1.369(3) .
N5 C16 1.345(3) .
N6 C19 1.503(3) .
N6 C21 1.504(3) .
N6 C23 1.509(3) .
C2 C3 1.401(3) .
C2 C5 1.489(3) .
C3 C4 1.376(3) .
C4 C6 1.497(3) .
C7 C8 1.508(4) .
C9 C10 1.507(3) .
C11 C12 1.515(4) .
C14 C15 1.396(3) .
C14 C17 1.494(4) .
C15 C16 1.381(4) .
C16 C18 1.487(3) .
C19 C20 1.503(3) .
C21 C22 1.515(4) .
C23 C24 1.509(3) .
